data_1515004
loop_
_publ_author_name
'Meisner, Jeffrey S.'
'Sedbrook, Danielle F.'
'Krikorian, Markrete'
'Chen, Jun'
'Sattler, Aaron'
'Carnes, Matthew E.'
'Murray, Christopher B.'
'Steigerwald, Michael'
'Nuckolls, Colin'

_publ_section_title
;
 Functionalizing molecular wires: a tunable class of
 \a,\w-diphenyl-\m,\n-dicyano-oligoenes
;
_journal_issue 4
_journal_name_full 'Chemical Science'
_journal_page_first 1007
_journal_paper_doi 10.1039/c2sc00770c
_journal_volume 3
_journal_year 2012
_chemical_formula_sum 'C33 H28 Cl2 N2'
_chemical_formula_weight 523.47
_chemical_name_systematic
;

?

;
_space_group_IT_number 15
_symmetry_cell_setting monoclinic
_symmetry_space_group_name_Hall '-C 2yc'
_symmetry_space_group_name_H-M 'C 1 2/c 1'
_atom_sites_solution_hydrogens geom
_atom_sites_solution_primary direct
_atom_sites_solution_secondary difmap
_audit_creation_method SHELXL-97
_cell_angle_alpha 90.00
_cell_angle_beta 94.187(7)
_cell_angle_gamma 90.00
_cell_formula_units_Z 4
_cell_length_a 25.388(11)
_cell_length_b 11.126(5)
_cell_length_c 9.788(4)
_cell_measurement_reflns_used 2010
_cell_measurement_temperature 125(2)
_cell_measurement_theta_max 30.55
_cell_measurement_theta_min 2.85
_cell_volume 2757(2)
_computing_cell_refinement 'Bruker SMART'
_computing_data_collection 'Bruker SMART'
_computing_data_reduction 'Bruker SAINT'
_computing_molecular_graphics 'Bruker SHELXTL'
_computing_publication_material 'Bruker SHELXTL'
_computing_structure_refinement 'SHELXL-97 (Sheldrick, 1997)'
_computing_structure_solution 'SHELXS-97 (Sheldrick, 1990)'
_diffrn_ambient_temperature 125(2)
_diffrn_measured_fraction_theta_full 1.000
_diffrn_measured_fraction_theta_max 1.000
_diffrn_measurement_device_type 'CCD area detector'
_diffrn_measurement_method 'phi and omega scans'
_diffrn_radiation_monochromator graphite
_diffrn_radiation_source 'fine-focus sealed tube'
_diffrn_radiation_type MoK\a
_diffrn_radiation_wavelength 0.71073
_diffrn_reflns_av_R_equivalents 0.2717
_diffrn_reflns_av_sigmaI/netI 0.2359
_diffrn_reflns_limit_h_max 31
_diffrn_reflns_limit_h_min -31
_diffrn_reflns_limit_k_max 13
_diffrn_reflns_limit_k_min -13
_diffrn_reflns_limit_l_max 12
_diffrn_reflns_limit_l_min -12
_diffrn_reflns_number 11858
_diffrn_reflns_theta_full 26.37
_diffrn_reflns_theta_max 26.37
_diffrn_reflns_theta_min 1.61
_exptl_absorpt_coefficient_mu 0.260
_exptl_absorpt_correction_T_max 0.9974
_exptl_absorpt_correction_T_min 0.8617
_exptl_absorpt_correction_type empirical
_exptl_absorpt_process_details SADABS
_exptl_crystal_colour BLACK
_exptl_crystal_density_diffrn 1.261
_exptl_crystal_density_method 'not measured'
_exptl_crystal_description NEEDLE
_exptl_crystal_F_000 1096
_exptl_crystal_size_max 0.59
_exptl_crystal_size_mid 0.02
_exptl_crystal_size_min 0.01
_refine_diff_density_max 0.565
_refine_diff_density_min -0.388
_refine_diff_density_rms 0.086
_refine_ls_extinction_coef 0.0004(4)
_refine_ls_extinction_expression Fc^*^=kFc[1+0.001xFc^2^\l^3^/sin(2\q)]^-1/4^
_refine_ls_extinction_method SHELXL
_refine_ls_goodness_of_fit_ref 1.008
_refine_ls_hydrogen_treatment constr
_refine_ls_matrix_type full
_refine_ls_number_parameters 169
_refine_ls_number_reflns 2830
_refine_ls_number_restraints 0
_refine_ls_restrained_S_all 1.008
_refine_ls_R_factor_all 0.2301
_refine_ls_R_factor_gt 0.0843
_refine_ls_shift/su_max 0.000
_refine_ls_shift/su_mean 0.000
_refine_ls_structure_factor_coef Fsqd
_refine_ls_weighting_details 'calc w=1/[\s^2^(Fo^2^)+(0.0598P)^2^+4.8875P] where P=(Fo^2^+2Fc^2^)/3'
_refine_ls_weighting_scheme calc
_refine_ls_wR_factor_gt 0.1597
_refine_ls_wR_factor_ref 0.2065
_reflns_number_gt 1092
_reflns_number_total 2830
_reflns_threshold_expression >2sigma(I)
_cod_data_source_file c2sc00770c.txt
_cod_data_source_block DPDC9
_cod_depositor_comments
;
The following automatic conversions were performed:

'_symmetry_cell_setting' value 'Monoclinic' changed to 'monoclinic'
according to
/usr/data/users/saulius/automatic-downloads/retrospective/RSC/lib/dictionaries/cif_core.dic
dictionary named 'cif_core.dic' version 2.4.2 from
2011-04-26.

'_exptl_absorpt_correction_type' value 'EMPIRICAL'
changed to 'empirical' according to
/usr/data/users/saulius/automatic-downloads/retrospective/RSC/lib/dictionaries/cif_core.dic
dictionary named 'cif_core.dic' version 2.4.2 from
2011-04-26.

'_refine_ls_hydrogen_treatment' value 'CONSTR' changed
to 'constr' according to
/usr/data/users/saulius/automatic-downloads/retrospective/RSC/lib/dictionaries/cif_core.dic
dictionary named 'cif_core.dic' version 2.4.2 from 2011-04-26.

Automatic conversion script
Id: cif_fix_values 2281 2013-09-26 08:29:07Z andrius 
;
_cod_original_sg_symbol_H-M C2/c
_cod_database_code 1515004

loop_
_symmetry_equiv_pos_as_xyz
'x, y, z'
'-x, y, -z+1/2'
'x+1/2, y+1/2, z'
'-x+1/2, y+1/2, -z+1/2'
'-x, -y, -z'
'x, -y, z-1/2'
'-x+1/2, -y+1/2, -z'
'x+1/2, -y+1/2, z-1/2'

loop_
_atom_site_label
_atom_site_type_symbol
_atom_site_fract_x
_atom_site_fract_y
_atom_site_fract_z
_atom_site_U_iso_or_equiv
_atom_site_adp_type
_atom_site_occupancy
_atom_site_symmetry_multiplicity
_atom_site_calc_flag
_atom_site_refinement_flags
N N 0.0659(2) -0.2327(5) 0.3396(5) 0.0376(14) Uani 1 1 d .
C1 C 0.3252(2) 0.0248(5) -0.3511(6) 0.0297(16) Uani 1 1 d .
H1A H 0.3152 -0.0366 -0.2907 0.036 Uiso 1 1 calc R
C2 C 0.3625(2) 0.0009(5) -0.4410(7) 0.0358(17) Uani 1 1 d .
H2A H 0.3782 -0.0766 -0.4418 0.043 Uiso 1 1 calc R
C3 C 0.3781(2) 0.0890(5) -0.5322(6) 0.0334(16) Uani 1 1 d .
H3A H 0.4043 0.0720 -0.5940 0.040 Uiso 1 1 calc R
C4 C 0.3544(3) 0.2020(5) -0.5307(7) 0.0392(18) Uani 1 1 d .
H4A H 0.3639 0.2626 -0.5927 0.047 Uiso 1 1 calc R
C5 C 0.3172(3) 0.2251(5) -0.4390(6) 0.0383(18) Uani 1 1 d .
H5A H 0.3017 0.3027 -0.4384 0.046 Uiso 1 1 calc R
C6 C 0.3013(2) 0.1384(5) -0.3462(6) 0.0257(14) Uani 1 1 d .
C7 C 0.2628(2) 0.1698(5) -0.2496(6) 0.0282(15) Uani 1 1 d .
H7A H 0.2498 0.2498 -0.2559 0.034 Uiso 1 1 calc R
C8 C 0.2431(2) 0.1021(5) -0.1534(6) 0.0260(15) Uani 1 1 d .
H8A H 0.2545 0.0209 -0.1455 0.031 Uiso 1 1 calc R
C9 C 0.2059(2) 0.1431(5) -0.0612(6) 0.0277(15) Uani 1 1 d .
H9A H 0.1957 0.2252 -0.0671 0.033 Uiso 1 1 calc R
C10 C 0.1841(2) 0.0754(5) 0.0330(6) 0.0284(15) Uani 1 1 d .
H10A H 0.1949 -0.0063 0.0395 0.034 Uiso 1 1 calc R
C11 C 0.1461(2) 0.1143(5) 0.1247(6) 0.0277(15) Uani 1 1 d .
H11A H 0.1378 0.1975 0.1271 0.033 Uiso 1 1 calc R
C12 C 0.1213(2) 0.0397(5) 0.2079(6) 0.0265(15) Uani 1 1 d .
H12A H 0.1308 -0.0428 0.2062 0.032 Uiso 1 1 calc R
C13 C 0.0825(2) 0.0732(5) 0.2977(6) 0.0270(15) Uani 1 1 d .
H13A H 0.0761 0.1568 0.3067 0.032 Uiso 1 1 calc R
C14 C 0.0535(2) -0.0011(5) 0.3720(6) 0.0293(15) Uani 1 1 d .
C15 C 0.0148(2) 0.0368(5) 0.4646(6) 0.0269(15) Uani 1 1 d .
H15A H 0.0099 0.1208 0.4761 0.032 Uiso 1 1 calc R
C16 C 0.0602(2) -0.1310(6) 0.3527(6) 0.0315(15) Uani 1 1 d .
Cl Cl 0.02368(7) 0.36863(15) 0.11900(19) 0.0467(6) Uani 1 1 d .
C17 C 0.0000 0.4569(8) 0.2500 0.048(3) Uani 1 2 d S
H17A H -0.0280 0.5076 0.2120 0.057 Uiso 1 1 d R

loop_
_atom_site_aniso_label
_atom_site_aniso_U_11
_atom_site_aniso_U_22
_atom_site_aniso_U_33
_atom_site_aniso_U_23
_atom_site_aniso_U_13
_atom_site_aniso_U_12
N 0.038(3) 0.024(3) 0.051(4) 0.004(3) 0.007(3) 0.005(3)
C1 0.041(4) 0.016(3) 0.033(4) -0.002(3) 0.012(3) 0.003(3)
C2 0.037(4) 0.025(4) 0.045(4) 0.001(3) 0.002(3) 0.005(3)
C3 0.035(4) 0.027(3) 0.039(4) -0.003(3) 0.008(3) 0.000(3)
C4 0.051(5) 0.025(4) 0.044(4) 0.003(3) 0.020(4) -0.002(3)
C5 0.050(5) 0.021(3) 0.046(4) 0.000(3) 0.015(4) 0.002(3)
C6 0.025(3) 0.018(3) 0.034(4) -0.006(3) -0.002(3) -0.008(3)
C7 0.039(4) 0.015(3) 0.032(4) -0.003(3) 0.010(3) 0.000(3)
C8 0.026(4) 0.024(3) 0.028(4) -0.009(3) 0.001(3) -0.006(3)
C9 0.034(4) 0.021(3) 0.028(3) -0.002(3) 0.000(3) -0.003(3)
C10 0.032(4) 0.024(3) 0.030(4) -0.002(3) 0.007(3) 0.002(3)
C11 0.033(4) 0.020(3) 0.031(4) 0.000(3) 0.004(3) -0.001(3)
C12 0.028(4) 0.019(3) 0.032(4) 0.003(3) -0.003(3) 0.001(3)
C13 0.030(4) 0.023(3) 0.027(3) 0.003(3) -0.001(3) 0.009(3)
C14 0.036(4) 0.025(3) 0.026(3) 0.008(3) -0.004(3) 0.007(3)
C15 0.026(4) 0.024(3) 0.031(4) 0.000(3) 0.002(3) 0.008(3)
C16 0.028(4) 0.033(4) 0.034(4) 0.008(3) 0.007(3) 0.001(3)
Cl 0.0572(12) 0.0266(8) 0.0581(12) -0.0016(9) 0.0174(9) 0.0010(9)
C17 0.059(7) 0.029(5) 0.058(7) 0.000 0.020(6) 0.000

loop_
_atom_type_symbol
_atom_type_description
_atom_type_scat_dispersion_real
_atom_type_scat_dispersion_imag
_atom_type_scat_source
C C 0.0033 0.0016 'International Tables Vol C Tables 4.2.6.8 and 6.1.1.4'
H H 0.0000 0.0000 'International Tables Vol C Tables 4.2.6.8 and 6.1.1.4'
N N 0.0061 0.0033 'International Tables Vol C Tables 4.2.6.8 and 6.1.1.4'
Cl Cl 0.1484 0.1585 'International Tables Vol C Tables 4.2.6.8 and 6.1.1.4'

loop_
_geom_angle_atom_site_label_1
_geom_angle_atom_site_label_2
_geom_angle_atom_site_label_3
_geom_angle
_geom_angle_site_symmetry_1
_geom_angle_site_symmetry_3
C2 C1 C6 121.3(6) . .
C1 C2 C3 121.0(6) . .
C4 C3 C2 118.9(6) . .
C5 C4 C3 119.5(6) . .
C4 C5 C6 122.6(6) . .
C1 C6 C5 116.7(5) . .
C1 C6 C7 123.5(5) . .
C5 C6 C7 119.7(5) . .
C8 C7 C6 129.1(5) . .
C7 C8 C9 124.5(5) . .
C10 C9 C8 125.4(6) . .
C9 C10 C11 126.2(6) . .
C12 C11 C10 123.8(6) . .
C11 C12 C13 126.0(5) . .
C14 C13 C12 127.1(5) . .
C13 C14 C15 125.4(5) . .
C13 C14 C16 117.2(5) . .
C15 C14 C16 117.3(5) . .
C15 C15 C14 125.3(7) 5_556 .
N C16 C14 178.9(7) . .
Cl C17 Cl 112.0(5) . 2

loop_
_geom_bond_atom_site_label_1
_geom_bond_atom_site_label_2
_geom_bond_distance
_geom_bond_site_symmetry_2
N C16 1.149(7) .
C1 C2 1.366(8) .
C1 C6 1.404(7) .
C2 C3 1.401(8) .
C3 C4 1.394(8) .
C4 C5 1.372(8) .
C5 C6 1.405(8) .
C6 C7 1.451(8) .
C7 C8 1.332(7) .
C8 C9 1.428(7) .
C9 C10 1.340(7) .
C10 C11 1.432(7) .
C11 C12 1.350(7) .
C12 C13 1.418(8) .
C13 C14 1.354(8) .
C14 C15 1.447(8) .
C14 C16 1.470(9) .
C15 C15 1.337(11) 5_556
Cl C17 1.756(5) .
C17 Cl 1.756(5) 2
